data_7132291
loop_
_publ_author_name
'Reddy, Mandapati Bhargava'
'McGarrigle, Eoghan M.'

_publ_section_title
;
 Visible-light-induced bifunctionalisation of (homo)propargylic amines
 with CO<sub>2</sub> and arylsulfinates.
;
_journal_name_full 'Chemical communications (Cambridge, England)'
_journal_paper_doi 10.1039/d3cc04160c
_journal_year 2023
_chemical_absolute_configuration ad
_chemical_formula_moiety 'C19 H19 N O4 S'
_chemical_formula_sum 'C19 H19 N O4 S'
_chemical_formula_weight 357.41
_space_group_crystal_system orthorhombic
_space_group_IT_number 19
_space_group_name_Hall 'P 2ac 2ab'
_space_group_name_H-M_alt 'P 21 21 21'
_atom_sites_solution_hydrogens geom
_atom_sites_solution_primary dual
_audit_creation_date 2023-05-15
_audit_creation_method
;
Olex2 1.5-ac5-024
(compiled 2022.04.12 svn.rca3783a0 for Rigaku Oxford Diffraction, GUI svn.r6498)
;
_audit_update_record
;
2023-08-08 deposited with the CCDC.	2023-10-23 downloaded from the CCDC.
;
_cell_angle_alpha 90
_cell_angle_beta 90
_cell_angle_gamma 90
_cell_formula_units_Z 4
_cell_length_a 7.37430(10)
_cell_length_b 15.0097(2)
_cell_length_c 15.6382(2)
_cell_measurement_reflns_used 10586
_cell_measurement_temperature 104.60(14)
_cell_measurement_theta_max 72.5330
_cell_measurement_theta_min 2.8060
_cell_volume 1730.93(4)
_computing_cell_refinement 'CrysAlisPro 1.171.42.75a (Rigaku OD, 2022)'
_computing_data_collection 'CrysAlisPro 1.171.42.75a (Rigaku OD, 2022)'
_computing_data_reduction 'CrysAlisPro 1.171.42.75a (Rigaku OD, 2022)'
_computing_molecular_graphics 'Olex2 1.5-ac5-024 (Dolomanov et al., 2009)'
_computing_publication_material 'Olex2 1.5-ac5-024 (Dolomanov et al., 2009)'
_computing_structure_refinement 'SHELXL 2018/3 (Sheldrick, 2015)'
_computing_structure_solution 'SHELXT 2018/2 (Sheldrick, 2018)'
_diffrn_ambient_environment N~2~
_diffrn_ambient_temperature 104.60(14)
_diffrn_detector 'CCD plate'
_diffrn_detector_area_resol_mean 10.3196
_diffrn_detector_type Atlas
_diffrn_measured_fraction_theta_full 1.000
_diffrn_measured_fraction_theta_max 0.989
_diffrn_measurement_details
;
List of Runs (angles in degrees, time in seconds):

  # Type    Start    End  Width  t~exp~   \w     \q     \k     \f   Frames
#--------------------------------------------------------------------------
  1  \w   -126.00  37.00   1.00    1.00    --  -42.33 -10.00-114.00  163
  2  \w    100.00 177.00   1.00    1.98    --  104.49 120.00-136.00   77
  3  \w     97.00 177.00   1.00    1.98    --  104.49 126.00 129.00   80
  4  \w   -116.00 -58.00   1.00    1.00    --  -42.33-153.00 -19.00   58
  5  \w     27.00  96.00   1.00    1.00    --   42.33-125.00-120.00   69
  6  \w     31.00 109.00   1.00    1.98    --  104.49-111.00  90.00   78
  7  \w    104.00 178.00   1.00    1.98    --  104.49 111.00 -90.00   74
  8  \w     31.00 109.00   1.00    1.98    --  104.49-111.00  60.00   78
  9  \w     31.00 130.00   1.00    1.98    --  104.49 -45.00-150.00   99
 10  \w     25.00 178.00   1.00    1.98    --  104.49  10.00  59.00  153
 11  \w   -115.00 -14.00   1.00    1.00    --  -42.33 -57.00 150.00  101
 12  \w   -115.00 -14.00   1.00    1.00    --  -42.33 -57.00-150.00  101
 13  \w   -115.00 -65.00   1.00    1.00    --  -42.33-143.00-116.00   50
 14  \w   -115.00 -14.00   1.00    1.00    --  -42.33 -57.00  60.00  101
 15  \w     31.00 109.00   1.00    1.98    --  104.49-111.00-120.00   78
 16  \w     79.00 127.00   1.00    1.98    --  104.49  45.00 120.00   48
 17  \w     76.00 178.00   1.00    1.98    --  104.49  30.00-150.00  102
;
_diffrn_measurement_device 'four-circle diffractometer'
_diffrn_measurement_device_type 'SuperNova, Dual, Cu at home/near, Atlas'
_diffrn_measurement_method '\w scans'
_diffrn_orient_matrix_type 'CrysAlisPro convention (1999,Acta A55,543-557)'
_diffrn_orient_matrix_UB_11 0.0242635000
_diffrn_orient_matrix_UB_12 -0.1019095000
_diffrn_orient_matrix_UB_13 -0.0014049000
_diffrn_orient_matrix_UB_21 -0.0125053000
_diffrn_orient_matrix_UB_22 -0.0020915000
_diffrn_orient_matrix_UB_23 0.0983457000
_diffrn_orient_matrix_UB_31 -0.2071235000
_diffrn_orient_matrix_UB_32 -0.0117318000
_diffrn_orient_matrix_UB_33 -0.0060875000
_diffrn_radiation_monochromator mirror
_diffrn_radiation_probe x-ray
_diffrn_radiation_type 'Cu K\a'
_diffrn_radiation_wavelength 1.54184
_diffrn_reflns_av_R_equivalents 0.0314
_diffrn_reflns_av_unetI/netI 0.0213
_diffrn_reflns_Laue_measured_fraction_full 1.000
_diffrn_reflns_Laue_measured_fraction_max 0.989
_diffrn_reflns_limit_h_max 6
_diffrn_reflns_limit_h_min -8
_diffrn_reflns_limit_k_max 18
_diffrn_reflns_limit_k_min -18
_diffrn_reflns_limit_l_max 19
_diffrn_reflns_limit_l_min -18
_diffrn_reflns_number 16147
_diffrn_reflns_point_group_measured_fraction_full 1.000
_diffrn_reflns_point_group_measured_fraction_max 0.984
_diffrn_reflns_theta_full 67.684
_diffrn_reflns_theta_max 72.637
_diffrn_reflns_theta_min 4.082
_diffrn_source 'micro-focus sealed X-ray tube'
_diffrn_source_type 'SuperNova (Cu) X-ray Source'
_exptl_absorpt_coefficient_mu 1.867
_exptl_absorpt_correction_T_max 1.000
_exptl_absorpt_correction_T_min 0.426
_exptl_absorpt_correction_type gaussian
_exptl_absorpt_process_details
;
CrysAlisPro 1.171.42.75a (Rigaku Oxford Diffraction, 2022)
Numerical absorption correction based on gaussian integration over
a multifaceted crystal model
Empirical absorption correction using spherical harmonics,
implemented in SCALE3 ABSPACK scaling algorithm.
;
_exptl_crystal_colour 'metallic dark yellow'
_exptl_crystal_density_diffrn 1.372
_exptl_crystal_description block
_exptl_crystal_F_000 752
_exptl_crystal_size_max 0.34
_exptl_crystal_size_mid 0.22
_exptl_crystal_size_min 0.15
_refine_diff_density_max 0.223
_refine_diff_density_min -0.264
_refine_diff_density_rms 0.034
_refine_ls_abs_structure_details
;
 Flack x determined using 1313 quotients [(I+)-(I-)]/[(I+)+(I-)]
 (Parsons, Flack and Wagner, Acta Cryst. B69 (2013) 249-259).
;
_refine_ls_abs_structure_Flack -0.004(7)
_refine_ls_extinction_method none
_refine_ls_goodness_of_fit_ref 1.064
_refine_ls_hydrogen_treatment constr
_refine_ls_matrix_type full
_refine_ls_number_parameters 227
_refine_ls_number_reflns 3386
_refine_ls_number_restraints 0
_refine_ls_restrained_S_all 1.064
_refine_ls_R_factor_all 0.0293
_refine_ls_R_factor_gt 0.0270
_refine_ls_shift/su_max 0.001
_refine_ls_shift/su_mean 0.000
_refine_ls_structure_factor_coef Fsqd
_refine_ls_weighting_details 'w=1/[\s^2^(Fo^2^)+(0.0376P)^2^+0.2550P] where P=(Fo^2^+2Fc^2^)/3'
_refine_ls_weighting_scheme calc
_refine_ls_wR_factor_gt 0.0682
_refine_ls_wR_factor_ref 0.0703
_reflns_Friedel_coverage 0.723
_reflns_Friedel_fraction_full 1.000
_reflns_Friedel_fraction_max 0.976
_reflns_number_gt 3225
_reflns_number_total 3386
_reflns_threshold_expression 'I > 2\s(I)'
_cod_data_source_file d3cc04160c3.cif
_cod_data_source_block exp_1231_BR-2-66A
_cod_database_code 7132291
_shelx_shelxl_version_number 2018/3
_chemical_oxdiff_formula C19H19NO4S
_chemical_oxdiff_usercomment BR-2-66A_BhargavaReddy_McGarribleGroup
_shelx_space_group_comment
;
The symmetry employed for this shelxl refinement is uniquely defined
by the following loop, which should always be used as a source of
symmetry information in preference to the above space-group names.
They are only intended as comments.
;
_shelx_estimated_absorpt_t_max 0.767
_shelx_estimated_absorpt_t_min 0.569
_olex2_refinement_description
;
1. Fixed Uiso
 At 1.2 times of:
  All C(H) groups, All C(H,H) groups
 At 1.5 times of:
  All C(H,H,H) groups
2.a Secondary CH2 refined with riding coordinates:
 C7(H7A,H7B), C8(H8A,H8B), C12(H12A,H12B)
2.b Aromatic/amide H refined with riding coordinates:
 C2(H2), C3(H3), C4(H4), C5(H5), C6(H6), C9(H9), C14(H14), C15(H15), C17(H17),
 C18(H18)
2.c Idealised Me refined as rotating group:
 C19(H19A,H19B,H19C)
;
_olex2_submission_special_instructions 'No special instructions were received'
_oxdiff_exptl_absorpt_empirical_details
;
Empirical correction (ABSPACK) includes:
- Absorption correction using spherical harmonics
- Frame scaling
;
_oxdiff_exptl_absorpt_empirical_full_max 1.967
_oxdiff_exptl_absorpt_empirical_full_min 0.574

loop_
_space_group_symop_operation_xyz
'x, y, z'
'-x+1/2, -y, z+1/2'
'-x, y+1/2, -z+1/2'
'x+1/2, -y+1/2, -z'

loop_
_atom_site_label
_atom_site_type_symbol
_atom_site_fract_x
_atom_site_fract_y
_atom_site_fract_z
_atom_site_U_iso_or_equiv
_atom_site_adp_type
_atom_site_occupancy
_atom_site_site_symmetry_order
_atom_site_calc_flag
_atom_site_refinement_flags_posn
_atom_site_refinement_flags_adp
_atom_site_refinement_flags_occupancy
_atom_site_disorder_assembly
_atom_site_disorder_group
S1 S 0.51881(8) 0.63608(3) 0.35197(3) 0.03005(14) Uani 1 1 d . . . . .
O1 O 0.8680(2) 0.63138(9) 0.49913(10) 0.0287(3) Uani 1 1 d . . . . .
O2 O 1.1490(2) 0.62799(10) 0.54713(11) 0.0324(4) Uani 1 1 d . . . . .
O3 O 0.4189(3) 0.55410(11) 0.34536(11) 0.0422(4) Uani 1 1 d . . . . .
O4 O 0.6875(2) 0.64362(12) 0.30585(11) 0.0422(4) Uani 1 1 d . . . . .
N1 N 0.9678(2) 0.51078(11) 0.57941(11) 0.0259(4) Uani 1 1 d . . . . .
C1 C 1.2309(3) 0.40706(13) 0.57553(14) 0.0267(5) Uani 1 1 d . . . . .
C2 C 1.2343(3) 0.40925(14) 0.48703(14) 0.0285(5) Uani 1 1 d . . . . .
H2 H 1.155846 0.448626 0.457126 0.034 Uiso 1 1 calc R U . . .
C3 C 1.3515(3) 0.35431(15) 0.44158(16) 0.0350(5) Uani 1 1 d . . . . .
H3 H 1.353042 0.356466 0.380869 0.042 Uiso 1 1 calc R U . . .
C4 C 1.4659(4) 0.29651(15) 0.48444(19) 0.0422(6) Uani 1 1 d . . . . .
H4 H 1.545850 0.258924 0.453352 0.051 Uiso 1 1 calc R U . . .
C5 C 1.4631(4) 0.29379(16) 0.57259(19) 0.0440(6) Uani 1 1 d . . . . .
H5 H 1.541031 0.253967 0.602240 0.053 Uiso 1 1 calc R U . . .
C6 C 1.3471(3) 0.34888(15) 0.61817(16) 0.0360(5) Uani 1 1 d . . . . .
H6 H 1.346841 0.346933 0.678887 0.043 Uiso 1 1 calc R U . . .
C7 C 1.1126(3) 0.46821(16) 0.62780(14) 0.0313(5) Uani 1 1 d . . . . .
H7A H 1.058042 0.433564 0.675120 0.038 Uiso 1 1 calc R U . . .
H7B H 1.189720 0.515077 0.653543 0.038 Uiso 1 1 calc R U . . .
C8 C 0.8024(3) 0.45941(15) 0.56844(16) 0.0333(5) Uani 1 1 d . . . . .
H8A H 0.761294 0.436700 0.624629 0.040 Uiso 1 1 calc R U . . .
H8B H 0.826611 0.407637 0.530926 0.040 Uiso 1 1 calc R U . . .
C9 C 0.6584(3) 0.51536(14) 0.53014(14) 0.0285(4) Uani 1 1 d . . . . .
H9 H 0.538058 0.492953 0.527521 0.034 Uiso 1 1 calc R U . . .
C10 C 0.6927(3) 0.59542(14) 0.49958(13) 0.0244(4) Uani 1 1 d . . . . .
C11 C 1.0042(3) 0.59004(13) 0.54316(13) 0.0257(4) Uani 1 1 d . . . . .
C12 C 0.5592(3) 0.65888(13) 0.46271(13) 0.0258(4) Uani 1 1 d . . . . .
H12A H 0.605366 0.720465 0.468988 0.031 Uiso 1 1 calc R U . . .
H12B H 0.443583 0.654449 0.494625 0.031 Uiso 1 1 calc R U . . .
C13 C 0.3753(3) 0.72464(14) 0.31997(13) 0.0282(5) Uani 1 1 d . . . . .
C14 C 0.4474(3) 0.79504(15) 0.27430(13) 0.0293(5) Uani 1 1 d . . . . .
H14 H 0.573097 0.796308 0.261106 0.035 Uiso 1 1 calc R U . . .
C15 C 0.3352(3) 0.86373(16) 0.24787(13) 0.0321(5) Uani 1 1 d . . . . .
H15 H 0.384729 0.911972 0.216211 0.039 Uiso 1 1 calc R U . . .
C16 C 0.1507(3) 0.86301(17) 0.26711(14) 0.0330(5) Uani 1 1 d . . . . .
C17 C 0.0815(3) 0.79159(17) 0.31383(14) 0.0350(5) Uani 1 1 d . . . . .
H17 H -0.043891 0.790535 0.327821 0.042 Uiso 1 1 calc R U . . .
C18 C 0.1916(3) 0.72224(16) 0.34020(14) 0.0330(5) Uani 1 1 d . . . . .
H18 H 0.142581 0.673729 0.371636 0.040 Uiso 1 1 calc R U . . .
C19 C 0.0312(4) 0.93870(18) 0.23844(17) 0.0453(6) Uani 1 1 d . . . . .
H19A H -0.080631 0.914726 0.213646 0.068 Uiso 1 1 calc R U . . .
H19B H 0.095224 0.974238 0.195393 0.068 Uiso 1 1 calc R U . . .
H19C H 0.001357 0.976391 0.287637 0.068 Uiso 1 1 calc R U . . .

loop_
_atom_site_aniso_label
_atom_site_aniso_U_11
_atom_site_aniso_U_22
_atom_site_aniso_U_33
_atom_site_aniso_U_23
_atom_site_aniso_U_13
_atom_site_aniso_U_12
S1 0.0383(3) 0.0280(2) 0.0238(2) -0.00159(19) 0.0010(2) 0.0028(2)
O1 0.0197(7) 0.0240(6) 0.0426(8) 0.0051(7) 0.0013(6) -0.0004(6)
O2 0.0208(8) 0.0295(7) 0.0470(9) -0.0040(7) 0.0024(7) -0.0025(7)
O3 0.0621(12) 0.0304(8) 0.0340(8) -0.0041(7) -0.0100(9) -0.0042(8)
O4 0.0457(10) 0.0473(10) 0.0335(8) 0.0044(8) 0.0115(7) 0.0154(9)
N1 0.0229(9) 0.0256(8) 0.0291(8) 0.0004(7) 0.0026(7) 0.0021(7)
C1 0.0224(11) 0.0223(9) 0.0353(11) 0.0020(9) 0.0021(9) -0.0031(9)
C2 0.0247(12) 0.0248(10) 0.0361(12) -0.0016(9) 0.0025(9) -0.0014(9)
C3 0.0317(12) 0.0301(11) 0.0431(13) -0.0088(9) 0.0091(10) -0.0057(10)
C4 0.0311(13) 0.0253(10) 0.0703(17) -0.0041(11) 0.0129(13) 0.0025(10)
C5 0.0322(13) 0.0288(11) 0.0709(17) 0.0156(11) 0.0069(13) 0.0064(11)
C6 0.0287(12) 0.0331(12) 0.0461(13) 0.0148(10) 0.0040(10) -0.0010(10)
C7 0.0285(12) 0.0369(11) 0.0285(11) 0.0015(9) 0.0002(9) 0.0067(10)
C8 0.0279(12) 0.0259(10) 0.0462(14) 0.0067(9) 0.0042(10) -0.0018(9)
C9 0.0225(11) 0.0270(10) 0.0359(11) -0.0005(9) 0.0024(9) -0.0028(9)
C10 0.0192(11) 0.0252(9) 0.0287(10) -0.0028(8) 0.0028(8) -0.0012(8)
C11 0.0234(11) 0.0247(9) 0.0291(10) -0.0034(8) 0.0047(9) 0.0024(9)
C12 0.0253(11) 0.0259(10) 0.0262(9) -0.0033(8) 0.0004(8) -0.0003(8)
C13 0.0322(12) 0.0312(10) 0.0211(9) -0.0014(8) -0.0028(9) -0.0004(10)
C14 0.0282(12) 0.0336(10) 0.0263(10) 0.0002(8) 0.0004(9) -0.0011(10)
C15 0.0349(13) 0.0340(10) 0.0274(11) 0.0017(9) -0.0020(9) -0.0030(10)
C16 0.0341(12) 0.0398(11) 0.0251(10) -0.0056(9) -0.0033(9) 0.0034(11)
C17 0.0275(12) 0.0476(13) 0.0298(11) -0.0049(10) 0.0013(9) -0.0015(10)
C18 0.0353(13) 0.0389(12) 0.0246(11) 0.0010(9) 0.0015(9) -0.0051(10)
C19 0.0415(15) 0.0503(14) 0.0439(13) 0.0035(11) -0.0044(12) 0.0125(13)

loop_
_atom_type_symbol
_atom_type_description
_atom_type_scat_dispersion_real
_atom_type_scat_dispersion_imag
_atom_type_scat_source
C C 0.0181 0.0091 'International Tables Vol C Tables 4.2.6.8 and 6.1.1.4'
H H 0.0000 0.0000 'International Tables Vol C Tables 4.2.6.8 and 6.1.1.4'
N N 0.0311 0.0180 'International Tables Vol C Tables 4.2.6.8 and 6.1.1.4'
O O 0.0492 0.0322 'International Tables Vol C Tables 4.2.6.8 and 6.1.1.4'
S S 0.3331 0.5567 'International Tables Vol C Tables 4.2.6.8 and 6.1.1.4'

loop_
_exptl_crystal_face_index_h
_exptl_crystal_face_index_k
_exptl_crystal_face_index_l
_exptl_crystal_face_perp_dist
-4 -3 6 0.1196
-1 2 -10 0.0802
0 -2 10 0.1194
3 -1 8 0.1373
5 1 0 0.1326
-3 -6 3 0.1117
-3 6 -5 0.1259
1 -8 6 0.1358
3 -6 5 0.1367
3 7 -4 0.0714
-1 -9 -4 0.0794
-2 8 3 0.0865
1 9 4 0.0723
4 6 2 0.1134

loop_
_geom_angle_atom_site_label_1
_geom_angle_atom_site_label_2
_geom_angle_atom_site_label_3
_geom_angle
_geom_angle_site_symmetry_1
_geom_angle_site_symmetry_3
_geom_angle_publ_flag
O3 S1 O4 118.24(11) . . ?
O3 S1 C12 108.56(10) . . ?
O3 S1 C13 108.41(11) . . ?
O4 S1 C12 108.99(11) . . ?
O4 S1 C13 108.37(10) . . ?
C13 S1 C12 103.24(10) . . ?
C11 O1 C10 120.05(16) . . ?
C8 N1 C7 116.37(17) . . ?
C11 N1 C7 117.42(18) . . ?
C11 N1 C8 125.96(19) . . ?
C2 C1 C6 118.8(2) . . ?
C2 C1 C7 122.5(2) . . ?
C6 C1 C7 118.6(2) . . ?
C1 C2 C3 120.5(2) . . ?
C4 C3 C2 120.2(2) . . ?
C5 C4 C3 119.6(2) . . ?
C4 C5 C6 120.3(2) . . ?
C5 C6 C1 120.5(2) . . ?
N1 C7 C1 114.19(18) . . ?
N1 C8 C9 110.42(17) . . ?
C10 C9 C8 121.8(2) . . ?
O1 C10 C12 111.26(17) . . ?
C9 C10 O1 122.0(2) . . ?
C9 C10 C12 126.7(2) . . ?
O2 C11 O1 117.38(18) . . ?
O2 C11 N1 124.8(2) . . ?
N1 C11 O1 117.85(19) . . ?
C10 C12 S1 111.27(14) . . ?
C14 C13 S1 119.34(18) . . ?
C14 C13 C18 120.8(2) . . ?
C18 C13 S1 119.87(17) . . ?
C13 C14 C15 119.6(2) . . ?
C14 C15 C16 120.8(2) . . ?
C15 C16 C17 118.5(2) . . ?
C15 C16 C19 120.1(2) . . ?
C17 C16 C19 121.4(2) . . ?
C18 C17 C16 121.3(2) . . ?
C17 C18 C13 119.0(2) . . ?

loop_
_geom_bond_atom_site_label_1
_geom_bond_atom_site_label_2
_geom_bond_distance
_geom_bond_site_symmetry_2
_geom_bond_publ_flag
S1 O3 1.4377(17) . ?
S1 O4 1.4424(18) . ?
S1 C12 1.790(2) . ?
S1 C13 1.771(2) . ?
O1 C10 1.401(3) . ?
O1 C11 1.367(3) . ?
O2 C11 1.212(3) . ?
N1 C7 1.456(3) . ?
N1 C8 1.453(3) . ?
N1 C11 1.345(3) . ?
C1 C2 1.385(3) . ?
C1 C6 1.393(3) . ?
C1 C7 1.507(3) . ?
C2 C3 1.390(3) . ?
C3 C4 1.383(4) . ?
C4 C5 1.379(4) . ?
C5 C6 1.387(4) . ?
C8 C9 1.480(3) . ?
C9 C10 1.318(3) . ?
C10 C12 1.487(3) . ?
C13 C14 1.382(3) . ?
C13 C18 1.391(3) . ?
C14 C15 1.385(3) . ?
C15 C16 1.393(3) . ?
C16 C17 1.394(3) . ?
C16 C19 1.506(3) . ?
C17 C18 1.383(3) . ?

loop_
_exptl_oxdiff_crystal_face_indexfrac_h
_exptl_oxdiff_crystal_face_indexfrac_k
_exptl_oxdiff_crystal_face_indexfrac_l
_exptl_oxdiff_crystal_face_x
_exptl_oxdiff_crystal_face_y
_exptl_oxdiff_crystal_face_z
-3.5374 -2.5300 6.3123 0.1631 0.6703 0.7239
-0.9955 2.1201 -9.6792 -0.2266 -0.9439 0.2402
0.3368 -2.3374 9.8278 0.2326 0.9672 -0.1022
2.9369 -1.1541 7.9238 0.1777 0.7450 -0.6430
4.7333 1.4010 -0.4199 -0.0273 -0.1034 -0.9943
-3.2408 -6.3953 3.3967 0.5683 0.3880 0.7256
-2.7370 6.3016 -5.1252 -0.7014 -0.4830 0.5242
0.5941 -8.0094 5.6492 0.8227 0.5649 -0.0635
2.7362 -6.3026 5.1257 0.7015 0.4831 -0.5240
2.7005 7.0683 -4.0184 -0.6492 -0.4437 -0.6178
-0.7004 -9.0133 -3.5588 0.9065 -0.3224 0.2725
-1.8568 8.4302 3.2140 -0.9087 0.3217 0.2661
0.8368 8.9692 3.5478 -0.8987 0.3197 -0.3002
3.6924 5.7542 2.4201 -0.5002 0.1798 -0.8470
